data_1519857
loop_
_publ_author_name
'McDonald, E.'
'Horton, Peter N.'
'Hursthouse, Michael B.'

_publ_section_title
;
 ((E)-2-Benzenesulfonyl-2-cyano-vinyloxy)-acetic acid ethyl ester
;
_journal_name_full 'Crystal Structure Report Archive'
_journal_page_first 288
_journal_year 2007
_chemical_formula_sum 'C13 H13 N O5 S'
_chemical_formula_weight 295.30
_space_group_IT_number 14
_symmetry_cell_setting monoclinic
_symmetry_space_group_name_Hall '-P 2yn'
_symmetry_space_group_name_H-M 'P 1 21/n 1'
_atom_sites_solution_hydrogens geom
_atom_sites_solution_primary direct
_atom_sites_solution_secondary difmap
_cell_angle_alpha 90.00
_cell_angle_beta 99.723(2)
_cell_angle_gamma 90.00
_cell_formula_units_Z 4
_cell_length_a 15.8005(6)
_cell_length_b 5.17630(10)
_cell_length_c 16.9786(6)
_cell_measurement_reflns_used 3349
_cell_measurement_temperature 120(2)
_cell_measurement_theta_max 27.485
_cell_measurement_theta_min 2.910
_cell_volume 1368.70(8)
_computing_cell_refinement 'DENZO (Otwinowski & Minor, 1997) & COLLECT (Hooft, R.W.W., 1998)'
_computing_data_collection 'COLLECT (Hooft, R.W.W., 1998)'
_computing_data_reduction 'DENZO (Otwinowski & Minor, 1997) & COLLECT (Hooft, R.W.W., 1998)'
_computing_molecular_graphics 'ORTEP3 for Windows (Farrugia, 1997)'
_computing_publication_material 'WinGX (Farrugia, 1999)'
_computing_structure_refinement 'SHELXL-97 (Sheldrick, 1997b)'
_computing_structure_solution 'SHELXS-97 (Sheldrick, 1997a)'
_diffrn_ambient_temperature 120(2)
_diffrn_detector_area_resol_mean 9.091
_diffrn_measured_fraction_theta_full 0.997
_diffrn_measured_fraction_theta_max 0.997
_diffrn_measurement_device_type 'Bruker-Nonius 95mm CCD camera on \k-goniostat'
_diffrn_measurement_method '\f & \w scans'
_diffrn_radiation_monochromator '10cm confocal mirrors'
_diffrn_radiation_source 'Bruker-Nonius FR591 rotating anode'
_diffrn_radiation_type MoK\a
_diffrn_radiation_wavelength 0.71073
_diffrn_reflns_av_R_equivalents 0.0522
_diffrn_reflns_av_sigmaI/netI 0.0480
_diffrn_reflns_limit_h_max 20
_diffrn_reflns_limit_h_min -20
_diffrn_reflns_limit_k_max 6
_diffrn_reflns_limit_k_min -6
_diffrn_reflns_limit_l_max 22
_diffrn_reflns_limit_l_min -22
_diffrn_reflns_number 13652
_diffrn_reflns_theta_full 27.48
_diffrn_reflns_theta_max 27.48
_diffrn_reflns_theta_min 3.26
_exptl_absorpt_coefficient_mu 0.255
_exptl_absorpt_correction_T_max 0.9949
_exptl_absorpt_correction_T_min 0.9027
_exptl_absorpt_correction_type multi-scan
_exptl_absorpt_process_details 'SADABS V2.10 (Sheldrick, G.M., 2003)'
_exptl_crystal_colour Colourless
_exptl_crystal_density_diffrn 1.433
_exptl_crystal_density_method 'not measured'
_exptl_crystal_description Needle
_exptl_crystal_F_000 616
_exptl_crystal_size_max 0.41
_exptl_crystal_size_mid 0.06
_exptl_crystal_size_min 0.02
_refine_diff_density_max 0.341
_refine_diff_density_min -0.398
_refine_diff_density_rms 0.071
_refine_ls_extinction_method none
_refine_ls_goodness_of_fit_ref 1.094
_refine_ls_hydrogen_treatment constr
_refine_ls_matrix_type full
_refine_ls_number_parameters 182
_refine_ls_number_reflns 3138
_refine_ls_number_restraints 0
_refine_ls_restrained_S_all 1.094
_refine_ls_R_factor_all 0.0722
_refine_ls_R_factor_gt 0.0566
_refine_ls_shift/su_max 0.000
_refine_ls_shift/su_mean 0.000
_refine_ls_structure_factor_coef Fsqd
_refine_ls_weighting_details 'calc w=1/[\s^2^(Fo^2^)+(0.0050P)^2^+2.7074P] where P=(Fo^2^+2Fc^2^)/3'
_refine_ls_weighting_scheme calc
_refine_ls_wR_factor_gt 0.1070
_refine_ls_wR_factor_ref 0.1168
_reflns_number_gt 2581
_reflns_number_total 3138
_reflns_threshold_expression >2sigma(I)
_cod_data_source_file eCrystal-288.cif
_cod_data_source_block 2007src0079
_cod_depositor_comments
;
Citation :
McDonald, E and Horton, Peter N. and Hursthouse, Michael B. (2007) 
University of Southampton, Crystal Structure Report Archive. 
(doi:10.5258/ecrystals/288)

More at:
http://ecrystals.chem.soton.ac.uk/288/
;
_cod_original_sg_symbol_H-M P2(1)/n
_cod_database_code 1519857

loop_
_symmetry_equiv_pos_as_xyz
'x, y, z'
'-x+1/2, y+1/2, -z+1/2'
'-x, -y, -z'
'x-1/2, -y-1/2, z-1/2'

loop_
_atom_site_label
_atom_site_type_symbol
_atom_site_fract_x
_atom_site_fract_y
_atom_site_fract_z
_atom_site_U_iso_or_equiv
_atom_site_adp_type
_atom_site_occupancy
_atom_site_symmetry_multiplicity
_atom_site_calc_flag
_atom_site_refinement_flags
_atom_site_disorder_assembly
_atom_site_disorder_group
C1 C 0.97137(16) -0.0932(5) 0.25600(15) 0.0207(5) Uani 1 1 d . . .
C2 C 0.98241(16) -0.0288(5) 0.17646(14) 0.0198(5) Uani 1 1 d . . .
C3 C 1.04277(16) -0.1385(5) 0.13991(15) 0.0207(5) Uani 1 1 d . . .
H3 H 1.0479 -0.0871 0.0872 0.025 Uiso 1 1 calc R . .
C4 C 1.16564(16) -0.3867(5) 0.13866(15) 0.0215(5) Uani 1 1 d . . .
H4A H 1.1459 -0.4022 0.0803 0.026 Uiso 1 1 calc R . .
H4B H 1.1888 -0.5562 0.1589 0.026 Uiso 1 1 calc R . .
C5 C 1.23510(16) -0.1846(5) 0.15489(14) 0.0202(5) Uani 1 1 d . . .
C6 C 1.37741(18) -0.0875(6) 0.13434(17) 0.0295(6) Uani 1 1 d . . .
H6A H 1.4139 -0.1056 0.1875 0.035 Uiso 1 1 calc R . .
H6B H 1.3572 0.0936 0.1279 0.035 Uiso 1 1 calc R . .
C7 C 1.42751(18) -0.1574(6) 0.06956(17) 0.0317(6) Uani 1 1 d . . .
H7A H 1.4459 -0.3381 0.0758 0.047 Uiso 1 1 calc R . .
H7B H 1.4781 -0.0455 0.0734 0.047 Uiso 1 1 calc R . .
H7C H 1.3912 -0.1341 0.0173 0.047 Uiso 1 1 calc R . .
C8 C 0.81373(16) 0.0119(5) 0.10469(14) 0.0200(5) Uani 1 1 d . . .
C9 C 0.75279(17) 0.0385(5) 0.15434(14) 0.0223(5) Uani 1 1 d . . .
H9 H 0.7600 0.1642 0.1957 0.027 Uiso 1 1 calc R . .
C10 C 0.68139(17) -0.1210(5) 0.14263(15) 0.0259(6) Uani 1 1 d . . .
H10 H 0.6393 -0.1057 0.1762 0.031 Uiso 1 1 calc R . .
C11 C 0.67132(17) -0.3032(5) 0.08182(15) 0.0252(5) Uani 1 1 d . . .
H11 H 0.6229 -0.4146 0.0747 0.030 Uiso 1 1 calc R . .
C12 C 0.73159(17) -0.3237(5) 0.03130(15) 0.0260(6) Uani 1 1 d . . .
H12 H 0.7234 -0.4458 -0.0111 0.031 Uiso 1 1 calc R . .
C13 C 0.80360(16) -0.1667(5) 0.04261(15) 0.0226(5) Uani 1 1 d . . .
H13 H 0.8453 -0.1808 0.0086 0.027 Uiso 1 1 calc R . .
N1 N 0.96202(16) -0.1415(5) 0.31965(13) 0.0295(5) Uani 1 1 d . . .
O1 O 1.09497(11) -0.3175(3) 0.17687(10) 0.0229(4) Uani 1 1 d . . .
O2 O 1.22666(12) 0.0215(4) 0.18610(11) 0.0278(4) Uani 1 1 d . . .
O3 O 1.30402(12) -0.2642(4) 0.12732(11) 0.0263(4) Uani 1 1 d . . .
O4 O 0.89815(12) 0.3994(3) 0.17765(10) 0.0248(4) Uani 1 1 d . . .
O5 O 0.93863(12) 0.2464(4) 0.04993(10) 0.0257(4) Uani 1 1 d . . .
S1 S 0.90927(4) 0.19205(12) 0.12425(3) 0.01951(15) Uani 1 1 d . . .

loop_
_atom_site_aniso_label
_atom_site_aniso_U_11
_atom_site_aniso_U_22
_atom_site_aniso_U_33
_atom_site_aniso_U_23
_atom_site_aniso_U_13
_atom_site_aniso_U_12
C1 0.0193(13) 0.0190(12) 0.0234(12) -0.0017(10) 0.0025(10) 0.0014(10)
C2 0.0186(12) 0.0187(12) 0.0214(12) -0.0014(9) 0.0014(10) -0.0005(9)
C3 0.0200(13) 0.0206(12) 0.0209(11) 0.0021(10) 0.0017(10) -0.0012(10)
C4 0.0210(13) 0.0224(12) 0.0218(12) -0.0026(10) 0.0054(10) 0.0047(10)
C5 0.0233(13) 0.0188(12) 0.0178(11) 0.0020(9) 0.0019(10) 0.0047(10)
C6 0.0224(14) 0.0331(15) 0.0328(14) -0.0049(12) 0.0042(12) -0.0077(12)
C7 0.0259(15) 0.0370(16) 0.0324(14) 0.0017(12) 0.0057(12) -0.0017(12)
C8 0.0207(13) 0.0189(12) 0.0196(11) 0.0009(9) 0.0006(10) 0.0016(10)
C9 0.0251(14) 0.0243(13) 0.0170(11) -0.0013(10) 0.0018(10) 0.0025(10)
C10 0.0225(14) 0.0332(15) 0.0230(12) 0.0032(11) 0.0069(11) 0.0024(11)
C11 0.0216(13) 0.0254(13) 0.0273(13) 0.0008(11) 0.0004(10) -0.0032(11)
C12 0.0255(14) 0.0260(13) 0.0260(13) -0.0053(11) 0.0030(11) 0.0001(11)
C13 0.0213(13) 0.0247(13) 0.0224(12) -0.0018(10) 0.0054(10) 0.0012(10)
N1 0.0343(14) 0.0302(13) 0.0248(12) 0.0005(10) 0.0077(10) 0.0040(10)
O1 0.0223(9) 0.0246(9) 0.0227(9) 0.0030(7) 0.0061(7) 0.0033(7)
O2 0.0302(11) 0.0220(9) 0.0315(10) -0.0045(8) 0.0058(8) 0.0007(8)
O3 0.0225(10) 0.0270(10) 0.0306(10) -0.0051(8) 0.0075(8) -0.0016(8)
O4 0.0298(10) 0.0175(9) 0.0273(9) -0.0037(7) 0.0051(8) 0.0009(7)
O5 0.0281(10) 0.0280(10) 0.0218(9) 0.0048(7) 0.0068(8) -0.0002(8)
S1 0.0220(3) 0.0176(3) 0.0192(3) 0.0010(2) 0.0040(2) 0.0004(2)

loop_
_atom_type_symbol
_atom_type_description
_atom_type_scat_dispersion_real
_atom_type_scat_dispersion_imag
_atom_type_scat_source
C C 0.0033 0.0016 'International Tables Vol C Tables 4.2.6.8 and 6.1.1.4'
H H 0.0000 0.0000 'International Tables Vol C Tables 4.2.6.8 and 6.1.1.4'
N N 0.0061 0.0033 'International Tables Vol C Tables 4.2.6.8 and 6.1.1.4'
O O 0.0106 0.0060 'International Tables Vol C Tables 4.2.6.8 and 6.1.1.4'
S S 0.1246 0.1234 'International Tables Vol C Tables 4.2.6.8 and 6.1.1.4'

loop_
_geom_angle_atom_site_label_1
_geom_angle_atom_site_label_2
_geom_angle_atom_site_label_3
_geom_angle
_geom_angle_site_symmetry_1
_geom_angle_site_symmetry_3
N1 C1 C2 179.0(3) . .
C3 C2 C1 123.0(2) . .
C3 C2 S1 119.89(19) . .
C1 C2 S1 116.99(18) . .
O1 C3 C2 120.6(2) . .
O1 C3 H3 119.7 . .
C2 C3 H3 119.7 . .
O1 C4 C5 110.1(2) . .
O1 C4 H4A 109.6 . .
C5 C4 H4A 109.6 . .
O1 C4 H4B 109.6 . .
C5 C4 H4B 109.6 . .
H4A C4 H4B 108.2 . .
O2 C5 O3 126.1(2) . .
O2 C5 C4 124.2(2) . .
O3 C5 C4 109.7(2) . .
O3 C6 C7 107.3(2) . .
O3 C6 H6A 110.3 . .
C7 C6 H6A 110.3 . .
O3 C6 H6B 110.3 . .
C7 C6 H6B 110.3 . .
H6A C6 H6B 108.5 . .
C6 C7 H7A 109.5 . .
C6 C7 H7B 109.5 . .
H7A C7 H7B 109.5 . .
C6 C7 H7C 109.5 . .
H7A C7 H7C 109.5 . .
H7B C7 H7C 109.5 . .
C13 C8 C9 121.5(2) . .
C13 C8 S1 118.76(19) . .
C9 C8 S1 119.59(19) . .
C10 C9 C8 119.0(2) . .
C10 C9 H9 120.5 . .
C8 C9 H9 120.5 . .
C9 C10 C11 120.0(2) . .
C9 C10 H10 120.0 . .
C11 C10 H10 120.0 . .
C10 C11 C12 120.5(2) . .
C10 C11 H11 119.8 . .
C12 C11 H11 119.8 . .
C13 C12 C11 120.1(2) . .
C13 C12 H12 119.9 . .
C11 C12 H12 119.9 . .
C12 C13 C8 118.8(2) . .
C12 C13 H13 120.6 . .
C8 C13 H13 120.6 . .
C3 O1 C4 115.58(19) . .
C5 O3 C6 117.7(2) . .
O4 S1 O5 119.88(11) . .
O4 S1 C2 107.96(11) . .
O5 S1 C2 106.67(11) . .
O4 S1 C8 108.87(12) . .
O5 S1 C8 109.32(11) . .
C2 S1 C8 102.77(12) . .

loop_
_geom_bond_atom_site_label_1
_geom_bond_atom_site_label_2
_geom_bond_distance
_geom_bond_site_symmetry_2
C1 N1 1.143(3) .
C1 C2 1.430(3) .
C2 C3 1.348(3) .
C2 S1 1.756(3) .
C3 O1 1.326(3) .
C3 H3 0.9500 .
C4 O1 1.428(3) .
C4 C5 1.507(4) .
C4 H4A 0.9900 .
C4 H4B 0.9900 .
C5 O2 1.208(3) .
C5 O3 1.322(3) .
C6 O3 1.466(3) .
C6 C7 1.504(4) .
C6 H6A 0.9900 .
C6 H6B 0.9900 .
C7 H7A 0.9800 .
C7 H7B 0.9800 .
C7 H7C 0.9800 .
C8 C13 1.391(3) .
C8 C9 1.390(3) .
C8 S1 1.758(3) .
C9 C10 1.385(4) .
C9 H9 0.9500 .
C10 C11 1.387(4) .
C10 H10 0.9500 .
C11 C12 1.389(4) .
C11 H11 0.9500 .
C12 C13 1.385(4) .
C12 H12 0.9500 .
C13 H13 0.9500 .
O4 S1 1.4349(18) .
O5 S1 1.4438(17) .
